data_2223942
loop_
_publ_author_name
'Wang, Hao'
'Song, Wen-Dong'
'Li, Shi-Jie'
'Miao, Dong-Liang'
'Liu, Jin'

_publ_section_title
;Tetraaquabis(1<i>H</i>-benzimidazole-5,6-dicarboxylato-\k<i>N</i>^3^)cobalt(II)
 dimethylformamide disolvate dihydrate
;
_journal_coeditor_code NG2669
_journal_issue 11
_journal_name_full 'Acta Crystallographica Section E'
_journal_page_first m1423
_journal_paper_doi 10.1107/S1600536809043177
_journal_volume 65
_journal_year 2009
_chemical_formula_iupac '[Co (C9 H5 N2 O4)2 (H2 O)4], 2C3 H7 N O, 2H2 O'
_chemical_formula_moiety 'C18 H18 Co N4 O12, 2(C3 H7 N O), 2(H2 O)'
_chemical_formula_sum 'C24 H36 Co N6 O16'
_chemical_formula_weight 723.52
_chemical_name_systematic
;
Tetraaquabis(1<i>H</i>-benzimidazole-5,6-dicarboxylato-
\k<i>N</i>^3^)cobalt(II) dimethylformamide disolvate dihydrate
;
_space_group_IT_number 2
_symmetry_cell_setting triclinic
_symmetry_space_group_name_Hall '-P 1'
_symmetry_space_group_name_H-M 'P -1'
_atom_sites_solution_hydrogens geom
_atom_sites_solution_primary direct
_atom_sites_solution_secondary difmap
_audit_creation_method SHELXL-97
_cell_angle_alpha 100.82(3)
_cell_angle_beta 102.98(3)
_cell_angle_gamma 114.11(3)
_cell_formula_units_Z 1
_cell_length_a 8.5612(17)
_cell_length_b 9.1475(18)
_cell_length_c 11.642(2)
_cell_measurement_reflns_used 3420
_cell_measurement_temperature 293(2)
_cell_measurement_theta_max 27.44
_cell_measurement_theta_min 3.27
_cell_volume 769.9(4)
_computing_cell_refinement 'RAPID-AUTO (Rigaku, 1998)'
_computing_data_collection 'RAPID-AUTO (Rigaku, 1998)'
_computing_data_reduction 'CrystalStructure (Rigaku/MSC, 2002)'
_computing_molecular_graphics 'ORTEPII (Johnson, 1976)'
_computing_publication_material 'SHELXL97 (Sheldrick, 2008)'
_computing_structure_refinement 'SHELXL97 (Sheldrick, 2008)'
_computing_structure_solution 'SHELXS97 (Sheldrick, 2008)'
_diffrn_ambient_temperature 293(2)
_diffrn_measured_fraction_theta_full 0.997
_diffrn_measured_fraction_theta_max 0.997
_diffrn_measurement_device_type 'Rigaku/MSC Mercury CCD'
_diffrn_measurement_method \w
_diffrn_radiation_monochromator graphite
_diffrn_radiation_source 'fine-focus sealed tube'
_diffrn_radiation_type MoK\a
_diffrn_radiation_wavelength 0.71073
_diffrn_reflns_av_R_equivalents 0.0202
_diffrn_reflns_av_sigmaI/netI 0.0246
_diffrn_reflns_limit_h_max 10
_diffrn_reflns_limit_h_min -10
_diffrn_reflns_limit_k_max 10
_diffrn_reflns_limit_k_min -10
_diffrn_reflns_limit_l_max 13
_diffrn_reflns_limit_l_min -13
_diffrn_reflns_number 6161
_diffrn_reflns_theta_full 25.20
_diffrn_reflns_theta_max 25.20
_diffrn_reflns_theta_min 3.27
_diffrn_standards_number 0
_exptl_absorpt_coefficient_mu 0.642
_exptl_absorpt_correction_T_max 0.8769
_exptl_absorpt_correction_T_min 0.8306
_exptl_absorpt_correction_type multi-scan
_exptl_absorpt_process_details '(<i>REQAB</i>; Jacobson, 1998)'
_exptl_crystal_colour red
_exptl_crystal_density_diffrn 1.561
_exptl_crystal_density_method 'not measured'
_exptl_crystal_description block
_exptl_crystal_F_000 377
_exptl_crystal_size_max 0.30
_exptl_crystal_size_mid 0.24
_exptl_crystal_size_min 0.21
_refine_diff_density_max 0.583
_refine_diff_density_min -0.437
_refine_ls_extinction_method none
_refine_ls_goodness_of_fit_ref 0.955
_refine_ls_hydrogen_treatment mixed
_refine_ls_matrix_type full
_refine_ls_number_parameters 219
_refine_ls_number_reflns 2751
_refine_ls_number_restraints 10
_refine_ls_restrained_S_all 0.953
_refine_ls_R_factor_all 0.0413
_refine_ls_R_factor_gt 0.0376
_refine_ls_shift/su_max 0.000
_refine_ls_shift/su_mean 0.000
_refine_ls_structure_factor_coef Fsqd
_refine_ls_weighting_details 'calc w=1/[\s^2^(Fo^2^)+(0.0795P)^2^+1.1940P] where P=(Fo^2^+2Fc^2^)/3'
_refine_ls_weighting_scheme calc
_refine_ls_wR_factor_gt 0.1089
_refine_ls_wR_factor_ref 0.1266
_reflns_number_gt 2594
_reflns_number_total 2751
_reflns_threshold_expression I>2\s(I)
_cod_data_source_file ng2669.cif
_cod_data_source_block I
_cod_depositor_comments
;
The following automatic conversions were performed:
'_symmetry_cell_setting' value 'Triclinic' changed to 'triclinic'
according to '/home/saulius/struct/CIF-dictionaries/cif_core.dic'
dictionary named 'cif_core.dic' version 2.4.1 from 2010-06-29.

Automatic conversion script
Id: cif_fix_enum 1527 2010-12-29 10:47:43Z saulius 

The following automatic conversions were performed:

'_symmetry_cell_setting' value 'Triclinic' changed to 'triclinic'
according to /home/saulius/struct/CIF-dictionaries/cif_core.dic
dictionary named 'cif_core.dic' version 2.4.1 from 2010-06-29.

Automatic conversion script
Id: cif_fix_values 1715 2011-07-08 13:25:40Z adriana 
;
_cod_original_cell_volume 769.9(3)
_cod_database_code 2223942
_cod_database_fobs_code 2223942

loop_
_symmetry_equiv_pos_as_xyz
'x, y, z'
'-x, -y, -z'

loop_
_atom_site_type_symbol
_atom_site_label
_atom_site_fract_x
_atom_site_fract_y
_atom_site_fract_z
_atom_site_U_iso_or_equiv
_atom_site_adp_type
_atom_site_calc_flag
_atom_site_refinement_flags
_atom_site_occupancy
_atom_site_disorder_assembly
_atom_site_disorder_group
C C1 0.1417(4) 0.8422(3) 0.1200(2) 0.0279(6) Uani d . 1 . .
C C2 0.2484(3) 0.8904(3) 0.2467(2) 0.0247(5) Uani d . 1 . .
C C3 0.1906(3) 0.7887(3) 0.3191(2) 0.0269(5) Uani d . 1 . .
H H3 0.2595 0.8201 0.4020 0.032 Uiso calc R 1 . .
C C4 0.0277(3) 0.6389(3) 0.2654(2) 0.0248(5) Uani d . 1 . .
C C5 -0.0742(3) 0.5940(3) 0.1405(2) 0.0272(6) Uani d . 1 . .
C C6 -0.0194(4) 0.6932(4) 0.0667(2) 0.0309(6) Uani d . 1 . .
H H6 -0.0888 0.6606 -0.0163 0.037 Uiso calc R 1 . .
C C7 0.1921(4) 0.9449(4) 0.0363(3) 0.0324(6) Uani d . 1 . .
C C8 0.4297(3) 1.0478(3) 0.3103(2) 0.0263(5) Uani d . 1 . .
C C9 -0.2117(4) 0.4034(3) 0.2225(3) 0.0310(6) Uani d . 1 . .
H H9 -0.2984 0.3064 0.2299 0.037 Uiso calc R 1 . .
C C10 0.6732(4) 0.7964(4) 0.1713(3) 0.0344(6) Uani d . 1 . .
H H10 0.7801 0.8972 0.1955 0.041 Uiso calc R 1 . .
N N3 0.6382(3) 0.7242(3) 0.2550(2) 0.0340(5) Uani d . 1 . .
Co Co1 0.0000 0.5000 0.5000 0.02238(18) Uani d S 1 . .
N N1 -0.2262(3) 0.4426(3) 0.1168(2) 0.0315(5) Uani d . 1 . .
H H1 -0.3137 0.3846 0.0473 0.038 Uiso calc R 1 . .
N N2 -0.0630(3) 0.5150(3) 0.3148(2) 0.0282(5) Uani d . 1 . .
C C12 0.4674(5) 0.5710(5) 0.2251(4) 0.0552(9) Uani d . 1 . .
H H3A 0.3742 0.6008 0.2330 0.083 Uiso calc R 1 . .
H H3B 0.4829 0.5094 0.2812 0.083 Uiso calc R 1 . .
H H3C 0.4330 0.5021 0.1414 0.083 Uiso calc R 1 . .
C C11 0.7568(6) 0.8059(5) 0.3848(3) 0.0547(9) Uani d . 1 . .
H H4A 0.8640 0.9036 0.3911 0.082 Uiso calc R 1 . .
H H4B 0.7907 0.7283 0.4145 0.082 Uiso calc R 1 . .
H H4C 0.6937 0.8393 0.4340 0.082 Uiso calc R 1 . .
O O1 0.1079(3) 0.8972(3) -0.0726(2) 0.0582(7) Uani d . 1 . .
O O2 0.3337(4) 1.0933(3) 0.0904(2) 0.0635(8) Uani d D 1 . .
O O3 0.4308(3) 1.1767(3) 0.3708(2) 0.0458(6) Uani d . 1 . .
O O4 0.5660(3) 1.0359(3) 0.3035(3) 0.0524(6) Uani d . 1 . .
O O5 0.5725(3) 0.7391(3) 0.06005(19) 0.0457(6) Uani d . 1 . .
O O1W 0.0884(2) 0.7574(2) 0.57397(17) 0.0300(4) Uani d D 1 . .
H H2W 0.0296 0.7784 0.6176 0.045 Uiso d RD 1 . .
H H1W 0.2007 0.8133 0.6126 0.045 Uiso d RD 1 . .
O O2W 0.2619(3) 0.5455(2) 0.50191(19) 0.0360(5) Uani d D 1 . .
H H4W 0.2576 0.4881 0.4347 0.054 Uiso d RD 1 . .
H H3W 0.3630 0.6321 0.5381 0.054 Uiso d RD 1 . .
O O3W 0.1590(3) 0.2539(3) 0.3083(2) 0.0498(6) Uani d D 1 . .
H H5W 0.2452 0.2312 0.3275 0.075 Uiso d RD 1 . .
H H6W 0.0905 0.2004 0.2343 0.075 Uiso d RD 1 . .
H H2 0.367(6) 1.146(5) 0.041(3) 0.075 Uiso d D 1 . .

loop_
_atom_site_aniso_label
_atom_site_aniso_U_11
_atom_site_aniso_U_22
_atom_site_aniso_U_33
_atom_site_aniso_U_12
_atom_site_aniso_U_13
_atom_site_aniso_U_23
C1 0.0271(13) 0.0262(13) 0.0258(13) 0.0076(11) 0.0094(10) 0.0090(10)
C2 0.0231(12) 0.0223(12) 0.0259(13) 0.0076(10) 0.0088(10) 0.0076(10)
C3 0.0258(13) 0.0260(13) 0.0217(12) 0.0073(11) 0.0052(10) 0.0071(10)
C4 0.0247(12) 0.0238(12) 0.0245(12) 0.0089(10) 0.0098(10) 0.0089(10)
C5 0.0248(13) 0.0230(13) 0.0260(13) 0.0052(11) 0.0080(10) 0.0062(10)
C6 0.0303(14) 0.0302(14) 0.0224(13) 0.0067(12) 0.0060(11) 0.0082(11)
C7 0.0322(14) 0.0304(14) 0.0262(14) 0.0071(12) 0.0081(11) 0.0111(11)
C8 0.0232(13) 0.0248(13) 0.0257(13) 0.0066(11) 0.0064(10) 0.0101(11)
C9 0.0277(14) 0.0244(13) 0.0306(14) 0.0026(11) 0.0088(11) 0.0103(11)
C10 0.0334(15) 0.0294(14) 0.0290(14) 0.0074(12) 0.0047(12) 0.0088(11)
N3 0.0404(13) 0.0350(13) 0.0270(12) 0.0174(11) 0.0105(10) 0.0122(10)
Co1 0.0203(3) 0.0186(3) 0.0219(3) 0.0040(2) 0.00591(19) 0.00645(19)
N1 0.0243(11) 0.0260(12) 0.0229(11) -0.0027(9) 0.0002(9) 0.0055(9)
N2 0.0271(11) 0.0238(11) 0.0262(11) 0.0046(9) 0.0083(9) 0.0097(9)
C12 0.052(2) 0.057(2) 0.060(2) 0.0169(18) 0.0275(18) 0.0332(18)
C11 0.085(3) 0.055(2) 0.0270(16) 0.041(2) 0.0084(16) 0.0138(15)
O1 0.0560(15) 0.0498(14) 0.0286(11) -0.0072(11) -0.0002(10) 0.0191(10)
O2 0.0580(15) 0.0463(14) 0.0325(12) -0.0183(12) -0.0036(11) 0.0210(11)
O3 0.0293(11) 0.0302(11) 0.0569(14) 0.0051(9) 0.0109(10) -0.0062(10)
O4 0.0218(10) 0.0340(12) 0.0823(18) 0.0077(9) 0.0093(11) -0.0002(11)
O5 0.0399(12) 0.0433(12) 0.0270(11) -0.0014(10) 0.0014(9) 0.0144(9)
O1W 0.0238(9) 0.0245(9) 0.0318(10) 0.0058(8) 0.0057(8) 0.0051(8)
O2W 0.0250(10) 0.0296(10) 0.0399(11) 0.0049(8) 0.0114(8) 0.0004(8)
O3W 0.0428(13) 0.0590(15) 0.0395(12) 0.0271(12) 0.0088(10) -0.0033(11)

loop_
_atom_type_symbol
_atom_type_description
_atom_type_scat_dispersion_real
_atom_type_scat_dispersion_imag
_atom_type_scat_source
C C 0.0033 0.0016 'International Tables Vol C Tables 4.2.6.8 and 6.1.1.4'
H H 0.0000 0.0000 'International Tables Vol C Tables 4.2.6.8 and 6.1.1.4'
Co Co 0.3494 0.9721 'International Tables Vol C Tables 4.2.6.8 and 6.1.1.4'
N N 0.0061 0.0033 'International Tables Vol C Tables 4.2.6.8 and 6.1.1.4'
O O 0.0106 0.0060 'International Tables Vol C Tables 4.2.6.8 and 6.1.1.4'

loop_
_geom_angle_atom_site_label_1
_geom_angle_atom_site_label_2
_geom_angle_atom_site_label_3
_geom_angle_site_symmetry_1
_geom_angle_site_symmetry_3
_geom_angle
_geom_angle_publ_flag
C6 C1 C2 . . 120.8(2) ?
C6 C1 C7 . . 115.4(2) ?
C2 C1 C7 . . 123.8(2) ?
C3 C2 C1 . . 120.3(2) ?
C3 C2 C8 . . 115.8(2) ?
C1 C2 C8 . . 123.9(2) ?
C2 C3 C4 . . 118.9(2) ?
C2 C3 H3 . . 120.6 ?
C4 C3 H3 . . 120.6 ?
C3 C4 N2 . . 131.3(2) ?
C3 C4 C5 . . 119.7(2) ?
N2 C4 C5 . . 108.9(2) ?
C6 C5 N1 . . 132.1(2) ?
C6 C5 C4 . . 122.4(2) ?
N1 C5 C4 . . 105.5(2) ?
C1 C6 C5 . . 117.9(2) ?
C1 C6 H6 . . 121.0 ?
C5 C6 H6 . . 121.0 ?
O1 C7 O2 . . 121.9(3) ?
O1 C7 C1 . . 123.1(3) ?
O2 C7 C1 . . 115.0(2) ?
O4 C8 O3 . . 125.2(3) ?
O4 C8 C2 . . 117.0(2) ?
O3 C8 C2 . . 117.7(2) ?
N2 C9 N1 . . 113.6(2) ?
N2 C9 H9 . . 123.2 ?
N1 C9 H9 . . 123.2 ?
O5 C10 N3 . . 124.3(3) ?
O5 C10 H10 . . 117.8 ?
N3 C10 H10 . . 117.8 ?
C10 N3 C12 . . 120.6(3) ?
C10 N3 C11 . . 120.7(3) ?
C12 N3 C11 . . 118.2(3) ?
O1W Co1 O1W . 2_566 180.0 ?
O1W Co1 O2W . 2_566 88.64(8) ?
O1W Co1 O2W 2_566 2_566 91.36(8) ?
O1W Co1 O2W . . 91.36(8) ?
O1W Co1 O2W 2_566 . 88.64(8) ?
O2W Co1 O2W 2_566 . 180.0 ?
O1W Co1 N2 . . 90.82(9) ?
O1W Co1 N2 2_566 . 89.18(9) ?
O2W Co1 N2 2_566 . 90.29(9) ?
O2W Co1 N2 . . 89.71(9) ?
O1W Co1 N2 . 2_566 89.18(9) ?
O1W Co1 N2 2_566 2_566 90.82(9) ?
O2W Co1 N2 2_566 2_566 89.71(9) ?
O2W Co1 N2 . 2_566 90.29(9) ?
N2 Co1 N2 . 2_566 179.9990(10) ?
C9 N1 C5 . . 107.1(2) ?
C9 N1 H1 . . 126.5 ?
C5 N1 H1 . . 126.5 ?
C9 N2 C4 . . 104.9(2) ?
C9 N2 Co1 . . 124.00(18) ?
C4 N2 Co1 . . 130.98(18) ?
N3 C12 H3A . . 109.5 ?
N3 C12 H3B . . 109.5 ?
H3A C12 H3B . . 109.5 ?
N3 C12 H3C . . 109.5 ?
H3A C12 H3C . . 109.5 ?
H3B C12 H3C . . 109.5 ?
N3 C11 H4A . . 109.5 ?
N3 C11 H4B . . 109.5 ?
H4A C11 H4B . . 109.5 ?
N3 C11 H4C . . 109.5 ?
H4A C11 H4C . . 109.5 ?
H4B C11 H4C . . 109.5 ?
C7 O2 H2 . . 114(3) ?
Co1 O1W H2W . . 113.1 ?
Co1 O1W H1W . . 113.3 ?
H2W O1W H1W . . 110.9 ?
Co1 O2W H4W . . 110.8 ?
Co1 O2W H3W . . 130.9 ?
H4W O2W H3W . . 112.2 ?
H5W O3W H6W . . 112.2 ?

loop_
_geom_bond_atom_site_label_1
_geom_bond_atom_site_label_2
_geom_bond_site_symmetry_2
_geom_bond_distance
_geom_bond_publ_flag
C1 C6 . 1.381(4) ?
C1 C2 . 1.424(4) ?
C1 C7 . 1.489(4) ?
C2 C3 . 1.387(4) ?
C2 C8 . 1.513(4) ?
C3 C4 . 1.393(4) ?
C3 H3 . 0.9300 ?
C4 N2 . 1.395(3) ?
C4 C5 . 1.398(4) ?
C5 C6 . 1.382(4) ?
C5 N1 . 1.382(3) ?
C6 H6 . 0.9300 ?
C7 O1 . 1.201(4) ?
C7 O2 . 1.304(4) ?
C8 O4 . 1.234(3) ?
C8 O3 . 1.250(3) ?
C9 N2 . 1.315(4) ?
C9 N1 . 1.338(4) ?
C9 H9 . 0.9300 ?
C10 O5 . 1.253(3) ?
C10 N3 . 1.299(4) ?
C10 H10 . 0.9300 ?
N3 C12 . 1.462(4) ?
N3 C11 . 1.463(4) ?
Co1 O1W . 2.086(2) ?
Co1 O1W 2_566 2.086(2) ?
Co1 O2W 2_566 2.1007(19) ?
Co1 O2W . 2.1007(19) ?
Co1 N2 . 2.146(2) ?
Co1 N2 2_566 2.146(2) ?
N1 H1 . 0.8600 ?
C12 H3A . 0.9600 ?
C12 H3B . 0.9600 ?
C12 H3C . 0.9600 ?
C11 H4A . 0.9600 ?
C11 H4B . 0.9600 ?
C11 H4C . 0.9600 ?
O2 H2 . 0.839(10) ?
O1W H2W . 0.8400 ?
O1W H1W . 0.8400 ?
O2W H4W . 0.8399 ?
O2W H3W . 0.8399 ?
O3W H5W . 0.8400 ?
O3W H6W . 0.8399 ?

loop_
_geom_hbond_atom_site_label_D
_geom_hbond_atom_site_label_H
_geom_hbond_atom_site_label_A
_geom_hbond_site_symmetry_A
_geom_hbond_distance_DH
_geom_hbond_distance_HA
_geom_hbond_distance_DA
_geom_hbond_angle_DHA
O2 H2 O5 2_675 0.839(10) 1.750(11) 2.588(3) 177(5)
O3W H6W O1 2_565 0.84 1.98 2.800(3) 165.1
O3W H5W O3 1_545 0.84 1.85 2.686(3) 178.5
O2W H3W O3 2_676 0.84 1.80 2.636(3) 173.5
O2W H4W O3W . 0.84 2.06 2.811(3) 148.3
O1W H1W O4 2_676 0.84 1.79 2.624(3) 170.0
O1W H2W O3W 2_566 0.84 1.94 2.749(3) 160.7
N1 H1 O5 2_565 0.86 1.98 2.782(3) 154.3
N1 H1 O5 2_565 0.86 1.98 2.782(3) 154.3
